data_7107031
loop_
_publ_author_name
'Qi-Kui Liu'
'Jian-Ping Ma'
'Yu-Bin Dong'

_publ_section_title
;
 Reversible adsorption and complete separation of volatile chlorocarbons
 based on a Cd(II)-triazole MOF in a single-crystal-to-single-crystal
 fashion
;
_journal_name_full Chem.Commun.
_journal_page_first 12343
_journal_paper_doi 10.1039/c1cc14477d
_journal_volume 47
_journal_year 2011
_chemical_absolute_configuration syn
_chemical_formula_sum 'C50 H38 Cd Cl8 N12 O8'
_chemical_formula_weight 1330.92
_chemical_name_systematic
;
?
;
_space_group_IT_number 92
_symmetry_cell_setting tetragonal
_symmetry_space_group_name_Hall 'P 4abw 2nw'
_symmetry_space_group_name_H-M 'P 41 21 2'
_atom_sites_solution_hydrogens geom
_atom_sites_solution_primary direct
_atom_sites_solution_secondary difmap
_audit_creation_method SHELXL-97
_cell_angle_alpha 90.00
_cell_angle_beta 90.00
_cell_angle_gamma 90.00
_cell_formula_units_Z 4
_cell_length_a 15.9014(16)
_cell_length_b 15.9014(16)
_cell_length_c 21.666(5)
_cell_measurement_reflns_used 5808
_cell_measurement_temperature 123(2)
_cell_measurement_theta_max 27.03
_cell_measurement_theta_min 2.272
_cell_volume 5478.3(15)
_computing_cell_refinement 'Bruker SMART'
_computing_data_collection 'Bruker SMART'
_computing_data_reduction 'Bruker SAINT'
_computing_molecular_graphics 'Bruker SHELXTL'
_computing_publication_material 'Bruker SHELXTL'
_computing_structure_refinement 'SHELXL-97 (Sheldrick, 1997)'
_computing_structure_solution 'SHELXS-97 (Sheldrick, 1990)'
_diffrn_ambient_temperature 123(2)
_diffrn_measured_fraction_theta_full 1.000
_diffrn_measured_fraction_theta_max 1.000
_diffrn_measurement_device_type 'CCD area detector'
_diffrn_measurement_method 'phi and omega scans'
_diffrn_radiation_monochromator graphite
_diffrn_radiation_source 'fine-focus sealed tube'
_diffrn_radiation_type MoK\a
_diffrn_radiation_wavelength 0.71073
_diffrn_reflns_av_R_equivalents 0.0740
_diffrn_reflns_av_sigmaI/netI 0.0570
_diffrn_reflns_limit_h_max 19
_diffrn_reflns_limit_h_min -19
_diffrn_reflns_limit_k_max 17
_diffrn_reflns_limit_k_min -19
_diffrn_reflns_limit_l_max 16
_diffrn_reflns_limit_l_min -26
_diffrn_reflns_number 28653
_diffrn_reflns_theta_full 25.60
_diffrn_reflns_theta_max 25.60
_diffrn_reflns_theta_min 1.59
_exptl_absorpt_coefficient_mu 0.854
_exptl_absorpt_correction_T_max 0.9044
_exptl_absorpt_correction_T_min 0.8344
_exptl_absorpt_correction_type multi-scan
_exptl_absorpt_process_details sadabs
_exptl_crystal_colour colourless
_exptl_crystal_density_diffrn 1.614
_exptl_crystal_density_method 'not measured'
_exptl_crystal_description block
_exptl_crystal_F_000 2680
_exptl_crystal_size_max 0.22
_exptl_crystal_size_mid 0.17
_exptl_crystal_size_min 0.12
_refine_diff_density_max 1.151
_refine_diff_density_min -0.836
_refine_diff_density_rms 0.127
_refine_ls_abs_structure_details 'Flack H D (1983), Acta Cryst. A39, 876-881'
_refine_ls_abs_structure_Flack 0.04(5)
_refine_ls_extinction_method none
_refine_ls_goodness_of_fit_ref 1.081
_refine_ls_hydrogen_treatment constr
_refine_ls_matrix_type full
_refine_ls_number_parameters 387
_refine_ls_number_reflns 5166
_refine_ls_number_restraints 24
_refine_ls_restrained_S_all 1.104
_refine_ls_R_factor_all 0.0703
_refine_ls_R_factor_gt 0.0586
_refine_ls_shift/su_max 0.000
_refine_ls_shift/su_mean 0.000
_refine_ls_structure_factor_coef Fsqd
_refine_ls_weighting_details 'calc w=1/[\s^2^(Fo^2^)+(0.1005P)^2^+4.6766P] where P=(Fo^2^+2Fc^2^)/3'
_refine_ls_weighting_scheme calc
_refine_ls_wR_factor_gt 0.1552
_refine_ls_wR_factor_ref 0.1634
_reflns_number_gt 4444
_reflns_number_total 5166
_reflns_threshold_expression >2sigma(I)
_cod_data_source_file c1cc14477d.txt
_cod_data_source_block 80703cm
_cod_original_cell_volume 5478.4(14)
_cod_original_sg_symbol_H-M P4(1)2(1)2
_cod_database_code 7107031

loop_
_symmetry_equiv_pos_as_xyz
'x, y, z'
'-x, -y, z+1/2'
'-y+1/2, x+1/2, z+1/4'
'y+1/2, -x+1/2, z+3/4'
'-x+1/2, y+1/2, -z+1/4'
'x+1/2, -y+1/2, -z+3/4'
'y, x, -z'
'-y, -x, -z+1/2'

loop_
_atom_site_label
_atom_site_type_symbol
_atom_site_fract_x
_atom_site_fract_y
_atom_site_fract_z
_atom_site_U_iso_or_equiv
_atom_site_adp_type
_atom_site_occupancy
_atom_site_symmetry_multiplicity
_atom_site_calc_flag
_atom_site_refinement_flags
_atom_site_disorder_assembly
_atom_site_disorder_group
C1 C 0.9606(4) 0.7586(4) 0.2852(3) 0.0335(16) Uani 1 1 d . . .
H1 H 0.9915 0.7641 0.3226 0.040 Uiso 1 1 calc R . .
C2 C 0.9035(4) 0.6932(4) 0.2802(3) 0.0344(16) Uani 1 1 d . . .
H2 H 0.8964 0.6547 0.3133 0.041 Uiso 1 1 calc R . .
C3 C 0.8566(4) 0.6841(4) 0.2262(3) 0.0259(14) Uani 1 1 d . . .
C4 C 0.8724(4) 0.7419(4) 0.1794(3) 0.0326(15) Uani 1 1 d . . .
H4 H 0.8436 0.7378 0.1411 0.039 Uiso 1 1 calc R . .
C5 C 0.9303(5) 0.8052(4) 0.1888(3) 0.0350(15) Uani 1 1 d . . .
H5 H 0.9390 0.8445 0.1564 0.042 Uiso 1 1 calc R . .
C6 C 0.7895(4) 0.6184(4) 0.2201(3) 0.0294(15) Uani 1 1 d . . .
C7 C 0.7901(5) 0.5481(4) 0.2573(4) 0.0399(17) Uani 1 1 d . . .
H7 H 0.8339 0.5410 0.2867 0.048 Uiso 1 1 calc R . .
C8 C 0.7282(5) 0.4880(5) 0.2524(4) 0.0471(19) Uani 1 1 d . . .
H8 H 0.7306 0.4391 0.2776 0.057 Uiso 1 1 calc R . .
C9 C 0.6624(5) 0.4982(5) 0.2113(3) 0.0377(17) Uani 1 1 d . . .
H9 H 0.6192 0.4571 0.2085 0.045 Uiso 1 1 calc R . .
C10 C 0.6606(4) 0.5695(4) 0.1742(3) 0.0275(14) Uani 1 1 d . . .
C11 C 0.7238(4) 0.6290(4) 0.1788(3) 0.0260(14) Uani 1 1 d . . .
H11 H 0.7221 0.6776 0.1534 0.031 Uiso 1 1 calc R . .
C12 C 0.5910(4) 0.5779(4) 0.1304(3) 0.0235(12) Uani 1 1 d . . .
C13 C 0.4947(4) 0.6285(4) 0.0686(3) 0.0229(12) Uani 1 1 d . . .
C14 C 0.4392(4) 0.6909(4) 0.0382(3) 0.0245(12) Uani 1 1 d . . .
C15 C 0.4567(4) 0.7217(4) -0.0211(3) 0.0333(16) Uani 1 1 d . . .
H15 H 0.5042 0.7024 -0.0435 0.040 Uiso 1 1 calc R . .
C16 C 0.4019(5) 0.7817(5) -0.0464(3) 0.0366(17) Uani 1 1 d . . .
H16 H 0.4119 0.8022 -0.0869 0.044 Uiso 1 1 calc R . .
C17 C 0.3340(4) 0.8116(4) -0.0135(3) 0.0307(16) Uani 1 1 d . . .
H17 H 0.2982 0.8529 -0.0312 0.037 Uiso 1 1 calc R . .
C18 C 0.3175(4) 0.7806(4) 0.0463(3) 0.0262(14) Uani 1 1 d . . .
C19 C 0.3712(4) 0.7207(4) 0.0705(3) 0.0285(14) Uani 1 1 d . . .
H19 H 0.3606 0.6996 0.1108 0.034 Uiso 1 1 calc R . .
C20 C 0.2454(4) 0.8112(4) 0.0836(3) 0.0273(14) Uani 1 1 d . . .
C21 C 0.2024(4) 0.8867(4) 0.0704(3) 0.0281(14) Uani 1 1 d . . .
H21 H 0.2165 0.9181 0.0346 0.034 Uiso 1 1 calc R . .
C22 C 0.1404(4) 0.9148(4) 0.1093(3) 0.0302(15) Uani 1 1 d . . .
H22 H 0.1101 0.9639 0.0980 0.036 Uiso 1 1 calc R . .
C23 C 0.1578(4) 0.8019(4) 0.1732(3) 0.0325(16) Uani 1 1 d . . .
H23 H 0.1416 0.7713 0.2089 0.039 Uiso 1 1 calc R . .
C24 C 0.2178(4) 0.7682(4) 0.1356(3) 0.0325(15) Uani 1 1 d . . .
H24 H 0.2409 0.7146 0.1451 0.039 Uiso 1 1 calc R . .
Cd1 Cd 0.44174(2) 0.44174(2) 0.0000 0.02089(18) Uani 1 2 d S . .
Cl1 Cl 0.73339(13) 0.73339(13) 0.0000 0.0649(9) Uani 1 2 d S . .
Cl2 Cl 0.12388(16) 0.12388(16) 0.0000 0.0741(10) Uani 1 2 d S . .
N1 N 0.9744(3) 0.8148(3) 0.2401(3) 0.0290(12) Uani 1 1 d . . .
N2 N 0.5530(3) 0.5134(3) 0.1034(2) 0.0275(11) Uani 1 1 d . . .
N3 N 0.4933(3) 0.5455(3) 0.0647(3) 0.0266(12) Uani 1 1 d . . .
N4 N 0.5558(3) 0.6510(3) 0.1092(2) 0.0256(11) Uani 1 1 d . . .
N5 N 0.5757(4) 0.7325(3) 0.1296(3) 0.0424(16) Uani 1 1 d . . .
H5A H 0.5249 0.7486 0.1408 0.051 Uiso 1 1 d R . .
H5B H 0.6037 0.7596 0.1014 0.051 Uiso 1 1 d R . .
N6 N 0.1202(4) 0.8767(4) 0.1624(2) 0.0291(11) Uani 1 1 d . . .
O1 O 0.7524(8) 0.7776(6) 0.0534(4) 0.125(4) Uani 1 1 d . . .
O2 O 0.6722(7) 0.6722(7) 0.0000 0.154(7) Uani 1 2 d S . .
O3 O 0.7812(18) 0.6559(12) 0.0175(12) 0.156(11) Uani 0.50 1 d P . .
O4 O 0.1911(11) 0.1176(10) 0.0299(9) 0.251(12) Uani 1 1 d . A .
O5 O 0.0741(14) 0.1344(18) 0.0442(7) 0.211(12) Uani 0.70 1 d P A 1
O6 O 0.0611(13) 0.0611(13) 0.0000 0.30(4) Uani 0.60 2 d SP A 2
C25 C 0.4708(6) 0.9742(5) 0.0923(4) 0.183(10) Uani 0.50 1 d PDU B 3
H25 H 0.4468 0.9336 0.1228 0.220 Uiso 0.50 1 calc PR B 3
Cl3 Cl 0.5366(3) 0.9205(3) 0.0454(2) 0.1349(17) Uani 0.50 1 d PD B 3
Cl4 Cl 0.3883(5) 1.0347(5) 0.0634(3) 0.104(2) Uani 0.50 1 d PD B 3
Cl5 Cl 0.5400(5) 1.0417(5) 0.1321(4) 0.114(2) Uani 0.50 1 d PD B 3
C25' C 0.4708(6) 0.9742(5) 0.0923(4) 0.183(10) Uani 0.50 1 d PDU C 4
H25' H 0.4195 0.9678 0.0660 0.220 Uiso 0.50 1 calc PR C 4
Cl3' Cl 0.5366(3) 0.9205(3) 0.0454(2) 0.1349(17) Uani 0.50 1 d PD C 4
Cl6 Cl 0.4342(4) 0.9161(3) 0.1536(2) 0.0708(14) Uani 0.50 1 d PD C 4
Cl7 Cl 0.4741(9) 1.0767(6) 0.0899(6) 0.160(4) Uani 0.50 1 d PDU C 4

loop_
_atom_site_aniso_label
_atom_site_aniso_U_11
_atom_site_aniso_U_22
_atom_site_aniso_U_33
_atom_site_aniso_U_23
_atom_site_aniso_U_13
_atom_site_aniso_U_12
C1 0.033(4) 0.037(4) 0.031(4) -0.002(3) -0.009(3) -0.006(3)
C2 0.034(4) 0.027(3) 0.042(4) 0.008(3) -0.010(3) -0.006(3)
C3 0.020(3) 0.023(3) 0.034(3) -0.003(3) -0.004(3) 0.002(3)
C4 0.032(4) 0.032(4) 0.033(4) 0.003(3) -0.008(3) -0.006(3)
C5 0.039(4) 0.028(3) 0.037(4) 0.007(3) -0.003(3) -0.004(3)
C6 0.029(4) 0.025(3) 0.034(3) -0.001(3) 0.001(3) -0.001(3)
C7 0.042(4) 0.031(4) 0.047(4) 0.007(4) -0.017(4) 0.005(3)
C8 0.054(5) 0.037(4) 0.050(4) 0.020(4) -0.023(4) -0.011(3)
C9 0.040(4) 0.030(4) 0.043(4) 0.002(3) -0.014(3) -0.012(3)
C10 0.024(3) 0.029(3) 0.029(3) -0.003(3) -0.001(3) 0.006(3)
C11 0.024(3) 0.024(3) 0.030(3) -0.002(3) 0.000(3) 0.007(3)
C12 0.020(3) 0.022(3) 0.029(3) -0.001(2) 0.002(3) -0.003(2)
C13 0.021(3) 0.024(3) 0.023(3) -0.002(3) 0.002(3) -0.002(2)
C14 0.024(3) 0.022(3) 0.028(3) -0.007(2) 0.002(3) -0.002(3)
C15 0.031(4) 0.032(4) 0.037(4) -0.001(3) 0.007(3) 0.002(3)
C16 0.040(4) 0.042(4) 0.028(3) 0.005(3) 0.005(3) 0.003(3)
C17 0.036(4) 0.025(3) 0.031(4) 0.001(3) -0.005(3) -0.002(3)
C18 0.028(3) 0.023(3) 0.028(3) -0.002(3) 0.006(3) 0.002(3)
C19 0.029(3) 0.028(3) 0.028(3) 0.004(3) 0.001(3) -0.001(3)
C20 0.022(3) 0.030(3) 0.030(3) -0.007(3) -0.006(3) -0.001(3)
C21 0.031(3) 0.028(3) 0.026(3) 0.000(3) -0.003(3) 0.001(3)
C22 0.030(3) 0.027(3) 0.034(4) -0.001(3) -0.008(3) 0.005(3)
C23 0.038(4) 0.024(3) 0.035(4) -0.002(3) 0.003(3) 0.000(3)
C24 0.037(4) 0.021(3) 0.040(4) 0.003(3) 0.004(3) 0.009(3)
Cd1 0.0179(2) 0.0179(2) 0.0270(3) 0.0012(2) -0.0012(2) -0.0025(2)
Cl1 0.0742(13) 0.0742(13) 0.0463(16) -0.0021(15) 0.0021(15) -0.0306(17)
Cl2 0.0891(16) 0.0891(16) 0.0440(16) 0.0104(17) -0.0104(17) -0.030(2)
N1 0.026(3) 0.025(3) 0.036(3) -0.006(2) -0.003(2) 0.004(2)
N2 0.024(3) 0.026(3) 0.032(3) 0.000(2) -0.005(3) 0.002(2)
N3 0.020(2) 0.023(3) 0.037(3) -0.007(2) 0.001(2) -0.006(2)
N4 0.024(3) 0.019(2) 0.034(3) -0.005(2) 0.000(2) -0.001(2)
N5 0.045(4) 0.022(3) 0.060(4) -0.015(3) -0.023(3) 0.004(3)
N6 0.025(3) 0.029(3) 0.033(3) -0.005(3) 0.002(3) 0.003(2)
O1 0.207(12) 0.099(7) 0.069(5) 0.003(5) -0.036(7) -0.035(7)
O2 0.148(9) 0.148(9) 0.166(15) -0.061(12) 0.061(12) -0.058(12)
O3 0.22(3) 0.069(12) 0.18(2) 0.034(14) 0.06(2) 0.019(14)
O4 0.231(17) 0.172(13) 0.35(3) -0.117(15) -0.205(19) 0.074(12)
O5 0.20(2) 0.37(4) 0.066(9) -0.061(14) 0.086(12) -0.05(2)
O6 0.27(4) 0.27(4) 0.36(6) 0.22(4) -0.22(4) -0.19(4)
C25 0.186(11) 0.178(10) 0.186(11) -0.004(5) 0.000(5) 0.011(5)
Cl3 0.183(5) 0.109(3) 0.112(3) -0.011(2) 0.053(3) 0.000(3)
Cl4 0.102(5) 0.144(7) 0.067(4) -0.012(4) 0.008(3) 0.036(5)
Cl5 0.125(6) 0.102(5) 0.115(5) -0.019(4) 0.018(5) -0.007(5)
C25' 0.186(11) 0.178(10) 0.186(11) -0.004(5) 0.000(5) 0.011(5)
Cl3' 0.183(5) 0.109(3) 0.112(3) -0.011(2) 0.053(3) 0.000(3)
Cl6 0.090(4) 0.058(3) 0.064(3) -0.001(2) 0.022(3) -0.001(3)
Cl7 0.183(7) 0.135(6) 0.161(6) 0.005(5) 0.027(6) -0.028(5)

loop_
_atom_type_symbol
_atom_type_description
_atom_type_scat_dispersion_real
_atom_type_scat_dispersion_imag
_atom_type_scat_source
C C 0.0033 0.0016 'International Tables Vol C Tables 4.2.6.8 and 6.1.1.4'
H H 0.0000 0.0000 'International Tables Vol C Tables 4.2.6.8 and 6.1.1.4'
N N 0.0061 0.0033 'International Tables Vol C Tables 4.2.6.8 and 6.1.1.4'
O O 0.0106 0.0060 'International Tables Vol C Tables 4.2.6.8 and 6.1.1.4'
Cd Cd -0.8075 1.2024 'International Tables Vol C Tables 4.2.6.8 and 6.1.1.4'
Cl Cl 0.1484 0.1585 'International Tables Vol C Tables 4.2.6.8 and 6.1.1.4'

loop_
_geom_angle_atom_site_label_1
_geom_angle_atom_site_label_2
_geom_angle_atom_site_label_3
_geom_angle
_geom_angle_site_symmetry_1
_geom_angle_site_symmetry_3
N1 C1 C2 123.3(6) . .
N1 C1 H1 118.3 . .
C2 C1 H1 118.3 . .
C1 C2 C3 119.6(6) . .
C1 C2 H2 120.2 . .
C3 C2 H2 120.2 . .
C4 C3 C2 116.5(6) . .
C4 C3 C6 121.7(6) . .
C2 C3 C6 121.8(6) . .
C5 C4 C3 119.6(6) . .
C5 C4 H4 120.2 . .
C3 C4 H4 120.2 . .
N1 C5 C4 124.2(6) . .
N1 C5 H5 117.9 . .
C4 C5 H5 117.9 . .
C7 C6 C11 118.7(6) . .
C7 C6 C3 120.6(6) . .
C11 C6 C3 120.6(6) . .
C8 C7 C6 120.9(7) . .
C8 C7 H7 119.5 . .
C6 C7 H7 119.5 . .
C7 C8 C9 120.6(7) . .
C7 C8 H8 119.7 . .
C9 C8 H8 119.7 . .
C10 C9 C8 118.9(6) . .
C10 C9 H9 120.5 . .
C8 C9 H9 120.5 . .
C11 C10 C9 120.0(6) . .
C11 C10 C12 122.3(6) . .
C9 C10 C12 117.7(6) . .
C6 C11 C10 120.8(6) . .
C6 C11 H11 119.6 . .
C10 C11 H11 119.6 . .
N2 C12 N4 108.7(5) . .
N2 C12 C10 124.1(5) . .
N4 C12 C10 127.1(5) . .
N3 C13 N4 108.5(5) . .
N3 C13 C14 129.0(6) . .
N4 C13 C14 122.4(5) . .
C19 C14 C15 120.1(6) . .
C19 C14 C13 118.3(5) . .
C15 C14 C13 121.5(6) . .
C16 C15 C14 118.2(7) . .
C16 C15 H15 120.9 . .
C14 C15 H15 120.9 . .
C17 C16 C15 121.2(7) . .
C17 C16 H16 119.4 . .
C15 C16 H16 119.4 . .
C16 C17 C18 120.0(6) . .
C16 C17 H17 120.0 . .
C18 C17 H17 120.0 . .
C19 C18 C17 118.4(6) . .
C19 C18 C20 119.7(6) . .
C17 C18 C20 121.9(6) . .
C14 C19 C18 122.1(6) . .
C14 C19 H19 119.0 . .
C18 C19 H19 119.0 . .
C24 C20 C21 115.5(6) . .
C24 C20 C18 121.6(6) . .
C21 C20 C18 122.9(6) . .
C22 C21 C20 120.0(6) . .
C22 C21 H21 120.0 . .
C20 C21 H21 120.0 . .
N6 C22 C21 123.6(6) . .
N6 C22 H22 118.2 . .
C21 C22 H22 118.2 . .
N6 C23 C24 123.5(6) . .
N6 C23 H23 118.3 . .
C24 C23 H23 118.3 . .
C23 C24 C20 120.8(6) . .
C23 C24 H24 119.6 . .
C20 C24 H24 119.6 . .
N3 Cd1 N3 82.1(3) . 7
N3 Cd1 N6 88.48(18) . 5_545
N3 Cd1 N6 159.00(19) 7 5_545
N3 Cd1 N6 159.00(19) . 4_454
N3 Cd1 N6 88.48(18) 7 4_454
N6 Cd1 N6 106.1(2) 5_545 4_454
N3 Cd1 N1 87.50(18) . 4_464
N3 Cd1 N1 110.17(18) 7 4_464
N6 Cd1 N1 88.0(2) 5_545 4_464
N6 Cd1 N1 78.2(2) 4_454 4_464
N3 Cd1 N1 110.17(18) . 5_645
N3 Cd1 N1 87.50(18) 7 5_645
N6 Cd1 N1 78.2(2) 5_545 5_645
N6 Cd1 N1 88.0(2) 4_454 5_645
N1 Cd1 N1 157.0(2) 4_464 5_645
O2 Cl1 O1 120.8(4) . .
O2 Cl1 O1 120.8(4) . 7
O1 Cl1 O1 118.4(9) . 7
O2 Cl1 O3 77.1(10) . .
O1 Cl1 O3 95.5(12) . .
O1 Cl1 O3 97.6(11) 7 .
O2 Cl1 O3 77.1(10) . 7
O1 Cl1 O3 97.6(11) . 7
O1 Cl1 O3 95.5(12) 7 7
O3 Cl1 O3 154(2) . 7
O5 Cl2 O5 139(2) . 7
O5 Cl2 O4 98.9(12) . .
O5 Cl2 O4 103.4(15) 7 .
O5 Cl2 O4 103.4(15) . 7
O5 Cl2 O4 98.9(12) 7 7
O4 Cl2 O4 113.8(18) . 7
O5 Cl2 O6 69.4(12) . .
O5 Cl2 O6 69.4(12) 7 .
O4 Cl2 O6 123.1(9) . .
O4 Cl2 O6 123.1(9) 7 .
C5 N1 C1 116.6(6) . .
C5 N1 Cd1 117.4(4) . 3_655
C1 N1 Cd1 125.4(4) . 3_655
C12 N2 N3 107.5(5) . .
C13 N3 N2 108.7(5) . .
C13 N3 Cd1 139.1(4) . .
N2 N3 Cd1 110.7(4) . .
C13 N4 C12 106.6(5) . .
C13 N4 N5 127.5(5) . .
C12 N4 N5 125.8(5) . .
N4 N5 H5A 98.5 . .
N4 N5 H5B 110.6 . .
H5A N5 H5B 121.2 . .
C22 N6 C23 116.2(6) . .
C22 N6 Cd1 126.1(4) . 3
C23 N6 Cd1 115.3(4) . 3
Cl1 O2 O3 54.4(7) . 7
Cl3 C25 Cl4 121.9(6) . .
Cl3 C25 Cl5 102.5(6) . .
Cl4 C25 Cl5 108.0(6) . .
Cl3 C25 H25 107.9 . .
Cl4 C25 H25 107.9 . .
Cl5 C25 H25 107.9 . .

loop_
_geom_bond_atom_site_label_1
_geom_bond_atom_site_label_2
_geom_bond_distance
_geom_bond_site_symmetry_2
C1 N1 1.342(9) .
C1 C2 1.384(9) .
C1 H1 0.9500 .
C2 C3 1.395(9) .
C2 H2 0.9500 .
C3 C4 1.391(10) .
C3 C6 1.499(9) .
C4 C5 1.378(10) .
C4 H4 0.9500 .
C5 N1 1.323(9) .
C5 H5 0.9500 .
C6 C7 1.379(10) .
C6 C11 1.386(9) .
C7 C8 1.376(10) .
C7 H7 0.9500 .
C8 C9 1.383(10) .
C8 H8 0.9500 .
C9 C10 1.391(10) .
C9 H9 0.9500 .
C10 C11 1.384(9) .
C10 C12 1.463(9) .
C11 H11 0.9500 .
C12 N2 1.326(8) .
C12 N4 1.370(8) .
C13 N3 1.323(8) .
C13 N4 1.358(8) .
C13 C14 1.482(9) .
C14 C19 1.373(9) .
C14 C15 1.404(9) .
C15 C16 1.404(10) .
C15 H15 0.9500 .
C16 C17 1.378(10) .
C16 H16 0.9500 .
C17 C18 1.412(9) .
C17 H17 0.9500 .
C18 C19 1.381(9) .
C18 C20 1.486(9) .
C19 H19 0.9500 .
C20 C24 1.389(9) .
C20 C21 1.411(9) .
C21 C22 1.372(10) .
C21 H21 0.9500 .
C22 N6 1.339(9) .
C22 H22 0.9500 .
C23 N6 1.351(9) .
C23 C24 1.365(9) .
C23 H23 0.9500 .
C24 H24 0.9500 .
Cd1 N3 2.314(5) .
Cd1 N3 2.314(5) 7
Cd1 N6 2.375(5) 5_545
Cd1 N6 2.375(5) 4_454
Cd1 N1 2.429(5) 4_464
Cd1 N1 2.429(5) 5_645
Cl1 O2 1.377(15) .
Cl1 O1 1.388(8) .
Cl1 O1 1.388(8) 7
Cl1 O3 1.50(2) .
Cl1 O3 1.50(2) 7
Cl2 O5 1.254(14) .
Cl2 O5 1.254(14) 7
Cl2 O4 1.255(13) .
Cl2 O4 1.255(13) 7
Cl2 O6 1.41(3) .
N1 Cd1 2.429(5) 3_655
N2 N3 1.366(7) .
N4 N5 1.405(7) .
N5 H5A 0.8811 .
N5 H5B 0.8700 .
N6 Cd1 2.375(5) 3
O2 O3 1.79(3) 7
C25 Cl3 1.690(7) .
C25 Cl4 1.744(9) .
C25 Cl5 1.763(9) .
C25 H25 1.0000 .

loop_
_geom_torsion_atom_site_label_1
_geom_torsion_atom_site_label_2
_geom_torsion_atom_site_label_3
_geom_torsion_atom_site_label_4
_geom_torsion
_geom_torsion_site_symmetry_1
_geom_torsion_site_symmetry_4
N1 C1 C2 C3 -0.7(11) . .
C1 C2 C3 C4 1.6(10) . .
C1 C2 C3 C6 -175.4(7) . .
C2 C3 C4 C5 -1.9(10) . .
C6 C3 C4 C5 175.1(7) . .
C3 C4 C5 N1 1.3(12) . .
C4 C3 C6 C7 161.2(7) . .
C2 C3 C6 C7 -22.1(10) . .
C4 C3 C6 C11 -21.6(10) . .
C2 C3 C6 C11 155.1(7) . .
C11 C6 C7 C8 2.0(11) . .
C3 C6 C7 C8 179.2(7) . .
C6 C7 C8 C9 -2.0(13) . .
C7 C8 C9 C10 1.0(12) . .
C8 C9 C10 C11 -0.1(10) . .
C8 C9 C10 C12 179.0(7) . .
C7 C6 C11 C10 -1.0(10) . .
C3 C6 C11 C10 -178.3(6) . .
C9 C10 C11 C6 0.1(10) . .
C12 C10 C11 C6 -178.9(6) . .
C11 C10 C12 N2 147.7(6) . .
C9 C10 C12 N2 -31.3(9) . .
C11 C10 C12 N4 -30.4(10) . .
C9 C10 C12 N4 150.5(7) . .
N3 C13 C14 C19 95.5(8) . .
N4 C13 C14 C19 -81.3(8) . .
N3 C13 C14 C15 -86.9(8) . .
N4 C13 C14 C15 96.4(7) . .
C19 C14 C15 C16 -1.4(10) . .
C13 C14 C15 C16 -179.0(6) . .
C14 C15 C16 C17 1.7(11) . .
C15 C16 C17 C18 -1.1(11) . .
C16 C17 C18 C19 0.3(10) . .
C16 C17 C18 C20 179.6(6) . .
C15 C14 C19 C18 0.6(10) . .
C13 C14 C19 C18 178.3(6) . .
C17 C18 C19 C14 -0.1(10) . .
C20 C18 C19 C14 -179.4(6) . .
C19 C18 C20 C24 -15.7(9) . .
C17 C18 C20 C24 165.0(6) . .
C19 C18 C20 C21 161.9(6) . .
C17 C18 C20 C21 -17.5(9) . .
C24 C20 C21 C22 2.6(9) . .
C18 C20 C21 C22 -175.1(6) . .
C20 C21 C22 N6 3.9(10) . .
N6 C23 C24 C20 1.6(11) . .
C21 C20 C24 C23 -5.2(10) . .
C18 C20 C24 C23 172.5(6) . .
C4 C5 N1 C1 -0.3(11) . .
C4 C5 N1 Cd1 -172.1(6) . 3_655
C2 C1 N1 C5 -0.1(10) . .
C2 C1 N1 Cd1 171.1(5) . 3_655
N4 C12 N2 N3 0.1(7) . .
C10 C12 N2 N3 -178.3(5) . .
N4 C13 N3 N2 0.7(7) . .
C14 C13 N3 N2 -176.4(6) . .
N4 C13 N3 Cd1 -163.0(5) . .
C14 C13 N3 Cd1 19.9(10) . .
C12 N2 N3 C13 -0.5(7) . .
C12 N2 N3 Cd1 168.2(4) . .
N3 Cd1 N3 C13 69.9(6) 7 .
N6 Cd1 N3 C13 -128.8(6) 5_545 .
N6 Cd1 N3 C13 6.0(10) 4_454 .
N1 Cd1 N3 C13 -40.8(6) 4_464 .
N1 Cd1 N3 C13 154.3(6) 5_645 .
N3 Cd1 N3 N2 -93.6(4) 7 .
N6 Cd1 N3 N2 67.6(4) 5_545 .
N6 Cd1 N3 N2 -157.6(5) 4_454 .
N1 Cd1 N3 N2 155.6(4) 4_464 .
N1 Cd1 N3 N2 -9.2(4) 5_645 .
N3 C13 N4 C12 -0.6(7) . .
C14 C13 N4 C12 176.7(5) . .
N3 C13 N4 N5 -176.3(6) . .
C14 C13 N4 N5 1.0(10) . .
N2 C12 N4 C13 0.3(7) . .
C10 C12 N4 C13 178.7(6) . .
N2 C12 N4 N5 176.1(6) . .
C10 C12 N4 N5 -5.5(10) . .
C21 C22 N6 C23 -7.5(10) . .
C21 C22 N6 Cd1 154.0(5) . 3
C24 C23 N6 C22 4.7(10) . .
C24 C23 N6 Cd1 -158.7(6) . 3
O1 Cl1 O2 O3 91.3(12) . 7
O1 Cl1 O2 O3 -88.7(12) 7 7
O3 Cl1 O2 O3 180.0 . 7
